data_4339283
loop_
_publ_author_name
'Batey, Helen D.'
'Whitwood, Adrian C.'
'Duhme-Klair, Anne-K'

_publ_section_title
;
 Synthesis, characterization, solid-state structures, and spectroscopic
 properties of two catechol-based luminescent chemosensors for
 biologically relevant oxometalates.
;
_journal_issue 16
_journal_name_full 'Inorganic chemistry'
_journal_page_first 6516
_journal_page_last 6528
_journal_paper_doi 10.1021/ic700554n
_journal_volume 46
_journal_year 2007
_chemical_formula_moiety 'C39 H29 N7 O3 Ru, 0.406(Br), 0.433(Br), 0.419(Br), 0.231(Br), 6(O)'
_chemical_formula_sum 'C39 H29 Br1.49 N7 O9 Ru'
_chemical_formula_weight 959.73
_chemical_name_systematic
; 
 ? 
;
_space_group_IT_number 15
_symmetry_cell_setting monoclinic
_symmetry_space_group_name_Hall '-C 2yc'
_symmetry_space_group_name_H-M 'C 1 2/c 1'
_atom_sites_solution_hydrogens geom
_atom_sites_solution_primary direct
_atom_sites_solution_secondary difmap
_audit_creation_method SHELXL-97
_cell_angle_alpha 90.00
_cell_angle_beta 98.204(7)
_cell_angle_gamma 90.00
_cell_formula_units_Z 8
_cell_length_a 21.159(6)
_cell_length_b 17.582(5)
_cell_length_c 22.842(7)
_cell_measurement_reflns_used 1990
_cell_measurement_temperature 115(2)
_cell_measurement_theta_max 27.74
_cell_measurement_theta_min 2.24
_cell_volume 8411(4)
_computing_cell_refinement 'Bruker SMART'
_computing_data_collection 'Bruker SMART'
_computing_data_reduction 'Bruker SAINT'
_computing_molecular_graphics 'Bruker SHELXTL'
_computing_publication_material 'Bruker SHELXTL'
_computing_structure_refinement 'SHELXL-97 (Sheldrick, 1997)'
_computing_structure_solution 'SHELXS-97 (Sheldrick, 1997)'
_diffrn_ambient_temperature 115(2)
_diffrn_measured_fraction_theta_full 0.997
_diffrn_measured_fraction_theta_max 0.997
_diffrn_measurement_device_type 'CCD area detector'
_diffrn_measurement_method 'phi and omega scans'
_diffrn_radiation_monochromator graphite
_diffrn_radiation_source 'fine-focus sealed tube'
_diffrn_radiation_type MoK\a
_diffrn_radiation_wavelength 0.71073
_diffrn_reflns_av_R_equivalents 0.0498
_diffrn_reflns_av_sigmaI/netI 0.0463
_diffrn_reflns_limit_h_max 19
_diffrn_reflns_limit_h_min -19
_diffrn_reflns_limit_k_max 16
_diffrn_reflns_limit_k_min -12
_diffrn_reflns_limit_l_max 20
_diffrn_reflns_limit_l_min -20
_diffrn_reflns_number 12308
_diffrn_reflns_theta_full 19.04
_diffrn_reflns_theta_max 19.04
_diffrn_reflns_theta_min 1.69
_exptl_absorpt_coefficient_mu 1.848
_exptl_absorpt_correction_T_max 0.950
_exptl_absorpt_correction_T_min 0.819
_exptl_absorpt_correction_type multi-scan
_exptl_absorpt_process_details 'SADABS v2.03; (Sheldrick)'
_exptl_crystal_colour orange
_exptl_crystal_density_diffrn 1.516
_exptl_crystal_density_meas 0
_exptl_crystal_density_method 'not measured'
_exptl_crystal_description plate
_exptl_crystal_F_000 3840.9
_exptl_crystal_size_max 0.08
_exptl_crystal_size_mid 0.07
_exptl_crystal_size_min 0.03
_refine_diff_density_max 1.171
_refine_diff_density_min -0.437
_refine_diff_density_rms 0.096
_refine_ls_extinction_method none
_refine_ls_goodness_of_fit_ref 1.055
_refine_ls_hydrogen_treatment constr
_refine_ls_matrix_type full
_refine_ls_number_parameters 543
_refine_ls_number_reflns 3416
_refine_ls_number_restraints 0
_refine_ls_restrained_S_all 1.055
_refine_ls_R_factor_all 0.0677
_refine_ls_R_factor_gt 0.0483
_refine_ls_shift/su_max 0.000
_refine_ls_shift/su_mean 0.000
_refine_ls_structure_factor_coef Fsqd
_refine_ls_weighting_details 'calc w=1/[\s^2^(Fo^2^)+(0.0749P)^2^+48.6499P] where P=(Fo^2^+2Fc^2^)/3'
_refine_ls_weighting_scheme calc
_refine_ls_wR_factor_gt 0.1230
_refine_ls_wR_factor_ref 0.1349
_reflns_number_gt 2660
_reflns_number_total 3416
_reflns_threshold_expression >2sigma(I)
_cod_data_source_file ic700554n_.cif
_cod_data_source_block akd0405m
_cod_depositor_comments
;
The following automatic conversions were performed:

'_symmetry_cell_setting' value 'Monoclinic' changed to 'monoclinic'
according to
/usr/data/users/saulius/automatic-downloads/retrospective/ACS/lib/dictionaries/cif_core.dic
dictionary named 'cif_core.dic' version 2.4.2 from 2011-04-26.

Automatic conversion script
Id: cif_fix_values 2281 2013-09-26 08:29:07Z andrius 
;
_cod_original_sg_symbol_H-M C2/c
_cod_database_code 4339283

loop_
_symmetry_equiv_pos_as_xyz
'x, y, z'
'-x, y, -z+1/2'
'x+1/2, y+1/2, z'
'-x+1/2, y+1/2, -z+1/2'
'-x, -y, -z'
'x, -y, z-1/2'
'-x+1/2, -y+1/2, -z'
'x+1/2, -y+1/2, z-1/2'

loop_
_atom_site_label
_atom_site_type_symbol
_atom_site_fract_x
_atom_site_fract_y
_atom_site_fract_z
_atom_site_U_iso_or_equiv
_atom_site_adp_type
_atom_site_occupancy
_atom_site_symmetry_multiplicity
_atom_site_calc_flag
_atom_site_refinement_flags
C1 C 0.1417(4) 0.9855(5) 0.2282(4) 0.036(2) Uani 1 1 d .
H1 H 0.1154 0.9825 0.1909 0.043 Uiso 1 1 calc R
C2 C 0.1213(4) 1.0301(5) 0.2720(5) 0.047(3) Uani 1 1 d .
H2 H 0.0822 1.0574 0.2643 0.056 Uiso 1 1 calc R
C3 C 0.1579(5) 1.0345(5) 0.3263(4) 0.045(2) Uani 1 1 d .
H3 H 0.1447 1.0641 0.3572 0.055 Uiso 1 1 calc R
C4 C 0.2141(5) 0.9950(5) 0.3347(4) 0.042(2) Uani 1 1 d .
H4 H 0.2405 0.9968 0.3720 0.051 Uiso 1 1 calc R
C5 C 0.2329(4) 0.9519(5) 0.2888(4) 0.034(2) Uani 1 1 d .
C6 C 0.2921(4) 0.9072(5) 0.2955(4) 0.035(2) Uani 1 1 d .
C7 C 0.3374(5) 0.9078(5) 0.3452(4) 0.042(2) Uani 1 1 d .
H7 H 0.3327 0.9401 0.3776 0.050 Uiso 1 1 calc R
C8 C 0.3899(5) 0.8601(6) 0.3468(4) 0.051(3) Uani 1 1 d .
H8 H 0.4221 0.8597 0.3804 0.062 Uiso 1 1 calc R
C9 C 0.3950(4) 0.8138(5) 0.2997(5) 0.045(3) Uani 1 1 d .
H9 H 0.4300 0.7798 0.3004 0.054 Uiso 1 1 calc R
C10 C 0.3481(5) 0.8171(5) 0.2508(4) 0.042(2) Uani 1 1 d .
H10 H 0.3522 0.7851 0.2180 0.050 Uiso 1 1 calc R
C11 C 0.1388(4) 0.7765(5) 0.2294(4) 0.042(2) Uani 1 1 d .
H11 H 0.1314 0.8192 0.2530 0.050 Uiso 1 1 calc R
C12 C 0.1053(4) 0.7095(6) 0.2356(4) 0.053(3) Uani 1 1 d .
H12 H 0.0751 0.7064 0.2625 0.063 Uiso 1 1 calc R
C13 C 0.1172(5) 0.6476(6) 0.2016(5) 0.059(3) Uani 1 1 d .
H13 H 0.0953 0.6010 0.2051 0.071 Uiso 1 1 calc R
C14 C 0.1611(5) 0.6537(6) 0.1622(5) 0.057(3) Uani 1 1 d .
H14 H 0.1690 0.6115 0.1382 0.069 Uiso 1 1 calc R
C15 C 0.1935(4) 0.7214(5) 0.1579(4) 0.039(2) Uani 1 1 d .
C16 C 0.2403(5) 0.7319(6) 0.1179(4) 0.040(2) Uani 1 1 d .
C17 C 0.2595(5) 0.6759(5) 0.0805(4) 0.052(3) Uani 1 1 d .
H17 H 0.2402 0.6270 0.0787 0.062 Uiso 1 1 calc R
C18 C 0.3065(5) 0.6917(6) 0.0463(4) 0.056(3) Uani 1 1 d .
H18 H 0.3202 0.6537 0.0213 0.067 Uiso 1 1 calc R
C19 C 0.3332(5) 0.7625(6) 0.0487(4) 0.054(3) Uani 1 1 d .
H19 H 0.3660 0.7745 0.0258 0.065 Uiso 1 1 calc R
C20 C 0.3112(4) 0.8166(5) 0.0852(4) 0.046(3) Uani 1 1 d .
H20 H 0.3289 0.8663 0.0859 0.055 Uiso 1 1 calc R
C21 C 0.1084(5) 0.8803(5) 0.0842(4) 0.038(2) Uani 1 1 d .
H21 H 0.0940 0.8387 0.1053 0.045 Uiso 1 1 calc R
C22 C 0.0696(4) 0.9072(5) 0.0339(4) 0.038(2) Uani 1 1 d .
H22 H 0.0294 0.8840 0.0216 0.046 Uiso 1 1 calc R
C23 C 0.0888(4) 0.9661(5) 0.0028(4) 0.036(2) Uani 1 1 d .
H23 H 0.0621 0.9848 -0.0311 0.043 Uiso 1 1 calc R
C24 C 0.1486(4) 0.9995(5) 0.0209(4) 0.032(2) Uani 1 1 d .
C25 C 0.1846(4) 0.9699(5) 0.0723(4) 0.031(2) Uani 1 1 d .
C26 C 0.2447(4) 1.0026(5) 0.0929(4) 0.029(2) Uani 1 1 d .
C27 C 0.2706(4) 1.0618(5) 0.0635(4) 0.032(2) Uani 1 1 d .
C28 C 0.3301(5) 1.0909(5) 0.0885(4) 0.040(2) Uani 1 1 d .
H28 H 0.3492 1.1315 0.0699 0.048 Uiso 1 1 calc R
C29 C 0.3603(4) 1.0604(5) 0.1398(4) 0.037(2) Uani 1 1 d .
H29 H 0.4004 1.0801 0.1574 0.044 Uiso 1 1 calc R
C30 C 0.3326(4) 1.0008(5) 0.1663(4) 0.033(2) Uani 1 1 d .
H30 H 0.3548 0.9798 0.2017 0.040 Uiso 1 1 calc R
C31 C 0.1750(4) 1.0584(5) -0.0102(4) 0.038(2) Uani 1 1 d .
H31 H 0.1511 1.0776 -0.0455 0.045 Uiso 1 1 calc R
C32 C 0.2336(4) 1.0885(5) 0.0091(4) 0.035(2) Uani 1 1 d .
C33 C 0.2383(5) 1.1837(5) -0.0719(4) 0.041(2) Uani 1 1 d .
C34 C 0.2786(5) 1.2433(5) -0.0928(4) 0.040(2) Uani 1 1 d .
C35 C 0.3394(5) 1.2662(5) -0.0650(4) 0.041(2) Uani 1 1 d .
C36 C 0.3739(5) 1.3207(5) -0.0905(4) 0.041(2) Uani 1 1 d .
C37 C 0.3495(5) 1.3532(5) -0.1436(4) 0.041(2) Uani 1 1 d .
H37 H 0.3736 1.3907 -0.1606 0.050 Uiso 1 1 calc R
C38 C 0.2900(5) 1.3319(5) -0.1727(4) 0.046(3) Uani 1 1 d .
H38 H 0.2733 1.3541 -0.2096 0.055 Uiso 1 1 calc R
C39 C 0.2558(5) 1.2783(5) -0.1470(4) 0.045(2) Uani 1 1 d .
H39 H 0.2148 1.2642 -0.1667 0.054 Uiso 1 1 calc R
N1 N 0.1961(3) 0.9468(4) 0.2358(3) 0.0316(17) Uani 1 1 d .
N2 N 0.2979(3) 0.8628(4) 0.2475(3) 0.0310(18) Uani 1 1 d .
N3 N 0.1817(3) 0.7828(4) 0.1910(3) 0.0378(19) Uani 1 1 d .
N4 N 0.2664(3) 0.8023(4) 0.1197(3) 0.0363(18) Uani 1 1 d .
N5 N 0.1645(4) 0.9108(4) 0.1033(3) 0.0324(18) Uani 1 1 d .
N6 N 0.2758(4) 0.9714(4) 0.1441(3) 0.0303(18) Uani 1 1 d .
N7 N 0.2614(3) 1.1471(4) -0.0209(3) 0.0385(19) Uani 1 1 d .
H67 H 0.2994 1.1622 -0.0041 0.046 Uiso 1 1 calc R
O1 O 0.1867(3) 1.1670(4) -0.1004(3) 0.0550(18) Uani 1 1 d .
O2 O 0.3645(3) 1.2334(4) -0.0123(3) 0.0510(17) Uani 1 1 d .
H2A H 0.4026 1.2476 -0.0031 0.077 Uiso 1 1 calc R
O3 O 0.4319(3) 1.3383(4) -0.0596(3) 0.0521(17) Uani 1 1 d .
H3A H 0.4546 1.3594 -0.0823 0.078 Uiso 1 1 calc R
O4 O 0.4977(3) 0.5985(3) 0.8043(3) 0.0610(18) Uani 1 1 d .
O5 O 0.5655(3) 0.7057(4) 0.8558(3) 0.077(2) Uani 1 1 d .
O6 O 0.5412(3) 0.7090(4) 0.3056(3) 0.075(2) Uani 1 1 d .
O7 O 0.4472(3) 0.8614(5) 0.1621(3) 0.095(3) Uani 1 1 d .
O8 O 0.4592(5) 0.9209(9) 0.0581(5) 0.204(7) Uani 1 1 d .
O9 O 0.0260(5) 0.5441(5) 0.0904(4) 0.124(3) Uani 1 1 d .
Ru1 Ru 0.23055(3) 0.87907(4) 0.17464(3) 0.0339(3) Uani 1 1 d .
Br1 Br 0.50042(15) 0.79004(19) 0.94617(15) 0.0949(17) Uani 0.406(4) 1 d P
Br2 Br 0.50068(11) 0.44361(14) 0.86267(10) 0.0610(12) Uani 0.433(4) 1 d P
Br3 Br 0.14732(14) 0.53108(16) 0.02892(12) 0.0792(14) Uani 0.419(4) 1 d P
Br4 Br 0.0000 0.4954(2) 0.2500 0.145(3) Uani 0.462(7) 2 d SP

loop_
_atom_site_aniso_label
_atom_site_aniso_U_11
_atom_site_aniso_U_22
_atom_site_aniso_U_33
_atom_site_aniso_U_23
_atom_site_aniso_U_13
_atom_site_aniso_U_12
C1 0.033(6) 0.041(6) 0.032(6) 0.006(5) 0.002(5) 0.005(5)
C2 0.037(6) 0.053(7) 0.052(7) -0.004(6) 0.014(6) 0.009(5)
C3 0.040(7) 0.050(6) 0.045(7) -0.009(5) 0.001(6) -0.007(6)
C4 0.037(7) 0.055(6) 0.033(6) 0.001(6) -0.002(5) -0.007(6)
C5 0.039(7) 0.027(5) 0.039(7) 0.000(5) 0.012(6) -0.003(5)
C6 0.038(7) 0.036(6) 0.031(6) 0.002(5) 0.007(6) -0.004(5)
C7 0.037(6) 0.053(6) 0.034(7) 0.007(5) 0.001(6) -0.004(6)
C8 0.040(7) 0.066(7) 0.045(7) 0.005(6) -0.005(5) -0.007(6)
C9 0.029(6) 0.048(6) 0.057(7) 0.006(6) -0.001(6) 0.002(5)
C10 0.036(6) 0.042(6) 0.047(7) 0.002(5) 0.004(6) 0.001(6)
C11 0.040(6) 0.042(7) 0.040(6) 0.004(5) -0.006(5) 0.004(5)
C12 0.046(7) 0.061(8) 0.049(7) 0.013(6) -0.001(5) -0.001(6)
C13 0.081(9) 0.030(7) 0.063(7) 0.009(6) -0.006(7) -0.009(6)
C14 0.069(8) 0.049(8) 0.056(7) 0.006(6) 0.019(7) 0.003(6)
C15 0.038(6) 0.033(7) 0.041(6) 0.005(6) -0.008(5) -0.006(5)
C16 0.051(7) 0.037(7) 0.032(6) 0.001(5) 0.001(5) 0.003(6)
C17 0.075(8) 0.037(7) 0.045(6) 0.003(6) 0.008(6) 0.007(6)
C18 0.077(8) 0.051(8) 0.041(7) -0.001(6) 0.009(6) 0.020(6)
C19 0.057(7) 0.053(8) 0.052(7) -0.008(6) 0.004(6) 0.007(6)
C20 0.040(6) 0.045(7) 0.051(6) -0.004(6) 0.001(6) 0.006(5)
C21 0.036(7) 0.031(5) 0.045(7) -0.006(5) 0.002(5) -0.004(5)
C22 0.029(6) 0.041(6) 0.041(6) -0.010(5) -0.007(6) -0.005(5)
C23 0.032(7) 0.041(6) 0.033(5) -0.003(5) -0.001(5) 0.004(5)
C24 0.030(6) 0.036(6) 0.030(6) -0.009(5) 0.000(5) 0.000(5)
C25 0.029(6) 0.032(6) 0.031(6) -0.010(5) -0.002(6) 0.002(5)
C26 0.033(7) 0.034(6) 0.018(6) 0.005(5) 0.002(5) 0.009(5)
C27 0.033(7) 0.038(6) 0.022(6) -0.001(5) -0.007(5) 0.005(5)
C28 0.036(7) 0.039(6) 0.045(7) -0.006(5) 0.007(6) -0.006(5)
C29 0.030(6) 0.049(7) 0.028(6) -0.006(5) -0.011(5) 0.000(5)
C30 0.035(7) 0.030(6) 0.037(6) 0.008(5) 0.013(6) 0.006(5)
C31 0.038(7) 0.037(6) 0.037(6) -0.005(5) 0.004(5) -0.004(5)
C32 0.034(7) 0.034(6) 0.039(7) -0.007(5) 0.008(6) -0.002(5)
C33 0.047(7) 0.038(6) 0.035(7) -0.004(6) 0.003(6) 0.002(6)
C34 0.043(7) 0.031(6) 0.044(7) -0.003(5) 0.003(6) -0.001(5)
C35 0.051(7) 0.035(6) 0.036(7) -0.004(5) 0.002(6) -0.004(6)
C36 0.032(7) 0.045(6) 0.044(7) -0.008(6) 0.000(6) -0.007(6)
C37 0.051(7) 0.034(6) 0.037(6) 0.005(5) -0.003(6) -0.001(5)
C38 0.050(7) 0.046(6) 0.040(6) 0.006(5) 0.001(6) 0.000(5)
C39 0.057(7) 0.040(6) 0.036(6) -0.003(5) 0.000(6) 0.004(6)
N1 0.028(5) 0.038(5) 0.026(5) 0.001(4) -0.007(4) 0.006(4)
N2 0.021(5) 0.038(5) 0.031(5) 0.009(4) -0.007(4) 0.002(4)
N3 0.036(5) 0.044(5) 0.031(4) -0.008(4) -0.004(4) 0.006(4)
N4 0.031(5) 0.040(6) 0.036(5) -0.004(4) 0.000(4) 0.001(4)
N5 0.031(5) 0.031(5) 0.033(4) -0.002(4) -0.004(4) -0.001(4)
N6 0.026(5) 0.032(4) 0.036(5) -0.009(4) 0.011(4) -0.006(4)
N7 0.033(5) 0.042(5) 0.039(5) 0.000(4) -0.003(4) -0.007(4)
O1 0.048(5) 0.059(4) 0.052(4) 0.006(4) -0.014(4) -0.013(4)
O2 0.050(4) 0.057(4) 0.042(4) 0.013(4) -0.006(4) -0.017(4)
O3 0.047(5) 0.064(5) 0.043(4) 0.008(3) -0.001(4) -0.015(4)
O4 0.044(4) 0.068(5) 0.070(4) -0.007(4) 0.006(4) 0.002(3)
O5 0.062(5) 0.094(6) 0.071(5) 0.005(4) -0.007(4) -0.019(4)
O6 0.042(4) 0.067(5) 0.119(6) 0.011(4) 0.023(4) 0.015(4)
O7 0.050(5) 0.159(8) 0.075(5) 0.014(5) 0.002(4) 0.001(5)
O8 0.104(8) 0.378(19) 0.135(9) 0.142(12) 0.033(7) 0.040(10)
O9 0.132(8) 0.137(8) 0.106(7) -0.020(6) 0.027(6) 0.003(7)
Ru1 0.0312(5) 0.0350(5) 0.0344(5) -0.0020(4) 0.0009(4) 0.0025(4)
Br1 0.076(3) 0.098(3) 0.103(3) 0.006(2) -0.0151(19) -0.0023(18)
Br2 0.0527(18) 0.078(2) 0.0513(18) 0.0027(13) 0.0031(12) -0.0050(13)
Br3 0.093(2) 0.077(2) 0.069(2) -0.0049(16) 0.0141(17) 0.0083(17)
Br4 0.086(4) 0.074(3) 0.248(7) 0.000 -0.068(4) 0.000

loop_
_atom_type_symbol
_atom_type_description
_atom_type_scat_dispersion_real
_atom_type_scat_dispersion_imag
_atom_type_scat_source
C C 0.0033 0.0016 'International Tables Vol C Tables 4.2.6.8 and 6.1.1.4'
H H 0.0000 0.0000 'International Tables Vol C Tables 4.2.6.8 and 6.1.1.4'
N N 0.0061 0.0033 'International Tables Vol C Tables 4.2.6.8 and 6.1.1.4'
O O 0.0106 0.0060 'International Tables Vol C Tables 4.2.6.8 and 6.1.1.4'
Br Br -0.2901 2.4595 'International Tables Vol C Tables 4.2.6.8 and 6.1.1.4'
Ru Ru -1.2594 0.8363 'International Tables Vol C Tables 4.2.6.8 and 6.1.1.4'

loop_
_geom_angle_atom_site_label_1
_geom_angle_atom_site_label_2
_geom_angle_atom_site_label_3
_geom_angle
N1 C1 C2 123.3(8)
N1 C1 H1 118.4
C2 C1 H1 118.4
C3 C2 C1 119.5(8)
C3 C2 H2 120.3
C1 C2 H2 120.3
C2 C3 C4 117.8(9)
C2 C3 H3 121.1
C4 C3 H3 121.1
C3 C4 C5 120.4(9)
C3 C4 H4 119.8
C5 C4 H4 119.8
N1 C5 C4 121.3(8)
N1 C5 C6 115.8(8)
C4 C5 C6 122.9(9)
N2 C6 C7 122.3(8)
N2 C6 C5 113.3(8)
C7 C6 C5 124.3(9)
C6 C7 C8 118.5(9)
C6 C7 H7 120.8
C8 C7 H7 120.8
C9 C8 C7 119.5(9)
C9 C8 H8 120.3
C7 C8 H8 120.3
C8 C9 C10 118.9(9)
C8 C9 H9 120.6
C10 C9 H9 120.6
N2 C10 C9 123.1(8)
N2 C10 H10 118.5
C9 C10 H10 118.5
N3 C11 C12 122.1(9)
N3 C11 H11 118.9
C12 C11 H11 118.9
C13 C12 C11 118.4(9)
C13 C12 H12 120.8
C11 C12 H12 120.8
C12 C13 C14 119.7(9)
C12 C13 H13 120.1
C14 C13 H13 120.1
C15 C14 C13 119.8(9)
C15 C14 H14 120.1
C13 C14 H14 120.1
N3 C15 C14 120.7(8)
N3 C15 C16 116.4(8)
C14 C15 C16 122.9(10)
N4 C16 C17 120.7(8)
N4 C16 C15 114.1(8)
C17 C16 C15 125.2(10)
C18 C17 C16 119.9(9)
C18 C17 H17 120.0
C16 C17 H17 120.0
C19 C18 C17 119.3(9)
C19 C18 H18 120.4
C17 C18 H18 120.4
C18 C19 C20 118.5(9)
C18 C19 H19 120.8
C20 C19 H19 120.8
N4 C20 C19 123.4(9)
N4 C20 H20 118.3
C19 C20 H20 118.3
N5 C21 C22 122.1(8)
N5 C21 H21 118.9
C22 C21 H21 118.9
C23 C22 C21 120.5(8)
C23 C22 H22 119.8
C21 C22 H22 119.8
C22 C23 C24 119.4(8)
C22 C23 H23 120.3
C24 C23 H23 120.3
C23 C24 C25 116.8(8)
C23 C24 C31 124.1(9)
C25 C24 C31 119.0(9)
N5 C25 C24 123.1(8)
N5 C25 C26 118.1(9)
C24 C25 C26 118.8(9)
N6 C26 C27 122.3(8)
N6 C26 C25 114.9(8)
C27 C26 C25 122.8(9)
C26 C27 C28 118.0(8)
C26 C27 C32 117.0(9)
C28 C27 C32 125.0(9)
C29 C28 C27 119.3(8)
C29 C28 H28 120.3
C27 C28 H28 120.3
C28 C29 C30 120.0(8)
C28 C29 H29 120.0
C30 C29 H29 120.0
N6 C30 C29 122.7(8)
N6 C30 H30 118.7
C29 C30 H30 118.7
C32 C31 C24 121.9(9)
C32 C31 H31 119.1
C24 C31 H31 119.1
C31 C32 N7 123.4(8)
C31 C32 C27 120.4(9)
N7 C32 C27 116.2(8)
O1 C33 N7 121.8(9)
O1 C33 C34 120.8(9)
N7 C33 C34 117.3(9)
C39 C34 C35 116.7(9)
C39 C34 C33 117.0(9)
C35 C34 C33 126.3(9)
O2 C35 C36 119.9(9)
O2 C35 C34 119.3(9)
C36 C35 C34 120.8(9)
O3 C36 C37 124.2(9)
O3 C36 C35 115.5(9)
C37 C36 C35 120.3(9)
C36 C37 C38 120.8(9)
C36 C37 H37 119.6
C38 C37 H37 119.6
C39 C38 C37 118.6(9)
C39 C38 H38 120.7
C37 C38 H38 120.7
C38 C39 C34 122.8(9)
C38 C39 H39 118.6
C34 C39 H39 118.6
C1 N1 C5 117.7(7)
C1 N1 Ru1 126.6(6)
C5 N1 Ru1 115.7(6)
C10 N2 C6 117.7(7)
C10 N2 Ru1 126.1(7)
C6 N2 Ru1 116.1(6)
C11 N3 C15 119.2(8)
C11 N3 Ru1 126.1(6)
C15 N3 Ru1 114.6(6)
C20 N4 C16 118.2(8)
C20 N4 Ru1 126.1(7)
C16 N4 Ru1 115.7(6)
C21 N5 C25 118.1(7)
C21 N5 Ru1 128.9(7)
C25 N5 Ru1 113.0(6)
C30 N6 C26 117.7(7)
C30 N6 Ru1 127.7(6)
C26 N6 Ru1 114.5(6)
C33 N7 C32 129.6(8)
C33 N7 H67 115.2
C32 N7 H67 115.2
C35 O2 H2A 109.5
C36 O3 H3A 109.5
N3 Ru1 N1 96.8(3)
N3 Ru1 N2 92.7(2)
N1 Ru1 N2 78.6(3)
N3 Ru1 N6 170.8(3)
N1 Ru1 N6 90.1(2)
N2 Ru1 N6 94.7(3)
N3 Ru1 N4 79.0(3)
N1 Ru1 N4 174.1(3)
N2 Ru1 N4 97.4(3)
N6 Ru1 N4 94.6(3)
N3 Ru1 N5 93.7(3)
N1 Ru1 N5 96.6(3)
N2 Ru1 N5 172.4(3)
N6 Ru1 N5 79.3(3)
N4 Ru1 N5 87.9(3)

loop_
_geom_bond_atom_site_label_1
_geom_bond_atom_site_label_2
_geom_bond_distance
C1 N1 1.327(10)
C1 C2 1.386(11)
C1 H1 0.9500
C2 C3 1.368(12)
C2 H2 0.9500
C3 C4 1.368(12)
C3 H3 0.9500
C4 C5 1.397(11)
C4 H4 0.9500
C5 N1 1.346(10)
C5 C6 1.468(12)
C6 N2 1.365(10)
C6 C7 1.377(12)
C7 C8 1.389(12)
C7 H7 0.9500
C8 C9 1.367(12)
C8 H8 0.9500
C9 C10 1.385(12)
C9 H9 0.9500
C10 N2 1.326(10)
C10 H10 0.9500
C11 N3 1.353(10)
C11 C12 1.393(12)
C11 H11 0.9500
C12 C13 1.380(13)
C12 H12 0.9500
C13 C14 1.388(13)
C13 H13 0.9500
C14 C15 1.384(12)
C14 H14 0.9500
C15 N3 1.362(10)
C15 C16 1.453(12)
C16 N4 1.353(11)
C16 C17 1.402(12)
C17 C18 1.377(12)
C17 H17 0.9500
C18 C19 1.365(13)
C18 H18 0.9500
C19 C20 1.388(12)
C19 H19 0.9500
C20 N4 1.340(10)
C20 H20 0.9500
C21 N5 1.319(10)
C21 C22 1.395(12)
C21 H21 0.9500
C22 C23 1.352(11)
C22 H22 0.9500
C23 C24 1.402(12)
C23 H23 0.9500
C24 C25 1.405(11)
C24 C31 1.415(11)
C25 N5 1.360(10)
C25 C26 1.413(11)
C26 N6 1.372(10)
C26 C27 1.392(11)
C27 C28 1.404(12)
C27 C32 1.450(12)
C28 C29 1.362(11)
C28 H28 0.9500
C29 C30 1.381(11)
C29 H29 0.9500
C30 N6 1.339(10)
C30 H30 0.9500
C31 C32 1.362(11)
C31 H31 0.9500
C32 N7 1.412(10)
C33 O1 1.225(10)
C33 N7 1.358(11)
C33 C34 1.473(12)
C34 C39 1.406(12)
C34 C35 1.408(12)
C35 O2 1.372(10)
C35 C36 1.384(12)
C36 O3 1.360(10)
C36 C37 1.372(12)
C37 C38 1.388(12)
C37 H37 0.9500
C38 C39 1.371(12)
C38 H38 0.9500
C39 H39 0.9500
N1 Ru1 2.048(7)
N2 Ru1 2.051(6)
N3 Ru1 2.045(7)
N4 Ru1 2.060(7)
N5 Ru1 2.065(7)
N6 Ru1 2.058(6)
N7 H67 0.8800
O2 H2A 0.8400
O3 H3A 0.8400

loop_
_geom_hbond_atom_site_label_D
_geom_hbond_atom_site_label_H
_geom_hbond_atom_site_label_A
_geom_hbond_distance_DH
_geom_hbond_distance_HA
_geom_hbond_distance_DA
_geom_hbond_angle_DHA
_geom_hbond_site_symmetry_A
N7 H67 O2 0.88 1.89 2.641(9) 142.1 .
O2 H2A O3 0.84 2.20 2.654(8) 114.1 .
O2 H2A Br1 0.84 2.36 3.063(7) 141.4 5_676
O3 H3A Br2 0.84 2.25 3.071(6) 164.6 1_564

loop_
_geom_torsion_atom_site_label_1
_geom_torsion_atom_site_label_2
_geom_torsion_atom_site_label_3
_geom_torsion_atom_site_label_4
_geom_torsion
N1 C1 C2 C3 -0.9(13)
C1 C2 C3 C4 0.9(13)
C2 C3 C4 C5 0.1(12)
C3 C4 C5 N1 -1.2(12)
C3 C4 C5 C6 -178.9(8)
N1 C5 C6 N2 -4.6(10)
C4 C5 C6 N2 173.2(7)
N1 C5 C6 C7 176.7(7)
C4 C5 C6 C7 -5.5(12)
N2 C6 C7 C8 -1.5(12)
C5 C6 C7 C8 177.0(8)
C6 C7 C8 C9 -0.6(12)
C7 C8 C9 C10 1.6(13)
C8 C9 C10 N2 -0.7(13)
N3 C11 C12 C13 0.8(13)
C11 C12 C13 C14 -0.6(14)
C12 C13 C14 C15 1.0(14)
C13 C14 C15 N3 -1.4(14)
C13 C14 C15 C16 179.7(9)
N3 C15 C16 N4 0.6(11)
C14 C15 C16 N4 179.5(8)
N3 C15 C16 C17 179.5(8)
C14 C15 C16 C17 -1.6(14)
N4 C16 C17 C18 1.6(13)
C15 C16 C17 C18 -177.2(8)
C16 C17 C18 C19 -0.9(14)
C17 C18 C19 C20 -0.7(14)
C18 C19 C20 N4 2.0(14)
N5 C21 C22 C23 0.3(12)
C21 C22 C23 C24 0.8(12)
C22 C23 C24 C25 -1.6(11)
C22 C23 C24 C31 176.4(7)
C23 C24 C25 N5 1.5(11)
C31 C24 C25 N5 -176.6(7)
C23 C24 C25 C26 -178.9(7)
C31 C24 C25 C26 3.0(11)
N5 C25 C26 N6 -1.8(10)
C24 C25 C26 N6 178.6(7)
N5 C25 C26 C27 178.0(7)
C24 C25 C26 C27 -1.7(11)
N6 C26 C27 C28 -1.5(11)
C25 C26 C27 C28 178.8(7)
N6 C26 C27 C32 178.5(7)
C25 C26 C27 C32 -1.2(11)
C26 C27 C28 C29 0.5(11)
C32 C27 C28 C29 -179.6(7)
C27 C28 C29 C30 0.7(12)
C28 C29 C30 N6 -1.0(12)
C23 C24 C31 C32 -179.4(8)
C25 C24 C31 C32 -1.5(12)
C24 C31 C32 N7 179.8(7)
C24 C31 C32 C27 -1.4(12)
C26 C27 C32 C31 2.8(11)
C28 C27 C32 C31 -177.2(8)
C26 C27 C32 N7 -178.4(7)
C28 C27 C32 N7 1.7(11)
O1 C33 C34 C39 -1.4(12)
N7 C33 C34 C39 177.0(7)
O1 C33 C34 C35 -178.3(8)
N7 C33 C34 C35 0.1(12)
C39 C34 C35 O2 -179.3(7)
C33 C34 C35 O2 -2.4(13)
C39 C34 C35 C36 0.1(12)
C33 C34 C35 C36 177.0(8)
O2 C35 C36 O3 -0.6(12)
C34 C35 C36 O3 180.0(7)
O2 C35 C36 C37 179.2(8)
C34 C35 C36 C37 -0.2(13)
O3 C36 C37 C38 179.6(8)
C35 C36 C37 C38 -0.2(13)
C36 C37 C38 C39 0.6(13)
C37 C38 C39 C34 -0.7(13)
C35 C34 C39 C38 0.3(12)
C33 C34 C39 C38 -176.9(8)
C2 C1 N1 C5 -0.2(12)
C2 C1 N1 Ru1 179.7(6)
C4 C5 N1 C1 1.3(11)
C6 C5 N1 C1 179.1(7)
C4 C5 N1 Ru1 -178.7(6)
C6 C5 N1 Ru1 -0.8(9)
C9 C10 N2 C6 -1.3(11)
C9 C10 N2 Ru1 174.0(6)
C7 C6 N2 C10 2.4(11)
C5 C6 N2 C10 -176.2(7)
C7 C6 N2 Ru1 -173.4(6)
C5 C6 N2 Ru1 7.9(8)
C12 C11 N3 C15 -1.2(12)
C12 C11 N3 Ru1 176.7(6)
C14 C15 N3 C11 1.5(12)
C16 C15 N3 C11 -179.5(7)
C14 C15 N3 Ru1 -176.6(7)
C16 C15 N3 Ru1 2.3(9)
C19 C20 N4 C16 -1.4(12)
C19 C20 N4 Ru1 -179.4(6)
C17 C16 N4 C20 -0.4(12)
C15 C16 N4 C20 178.5(7)
C17 C16 N4 Ru1 177.8(6)
C15 C16 N4 Ru1 -3.3(9)
C22 C21 N5 C25 -0.5(11)
C22 C21 N5 Ru1 -178.3(6)
C24 C25 N5 C21 -0.4(11)
C26 C25 N5 C21 179.9(7)
C24 C25 N5 Ru1 177.7(6)
C26 C25 N5 Ru1 -1.9(8)
C29 C30 N6 C26 0.0(11)
C29 C30 N6 Ru1 175.8(5)
C27 C26 N6 C30 1.3(11)
C25 C26 N6 C30 -179.0(7)
C27 C26 N6 Ru1 -175.1(6)
C25 C26 N6 Ru1 4.6(8)
O1 C33 N7 C32 -1.6(13)
C34 C33 N7 C32 180.0(7)
C31 C32 N7 C33 -0.5(13)
C27 C32 N7 C33 -179.3(8)
C11 N3 Ru1 N1 3.1(7)
C15 N3 Ru1 N1 -178.9(6)
C11 N3 Ru1 N2 81.9(7)
C15 N3 Ru1 N2 -100.1(6)
C11 N3 Ru1 N4 178.9(7)
C15 N3 Ru1 N4 -3.1(6)
C11 N3 Ru1 N5 -93.9(7)
C15 N3 Ru1 N5 84.0(6)
C1 N1 Ru1 N3 -84.7(7)
C5 N1 Ru1 N3 95.2(6)
C1 N1 Ru1 N2 -176.1(7)
C5 N1 Ru1 N2 3.8(5)
C1 N1 Ru1 N6 89.1(7)
C5 N1 Ru1 N6 -91.0(6)
C1 N1 Ru1 N5 9.9(7)
C5 N1 Ru1 N5 -170.2(6)
C10 N2 Ru1 N3 81.7(7)
C6 N2 Ru1 N3 -102.9(6)
C10 N2 Ru1 N1 178.0(7)
C6 N2 Ru1 N1 -6.5(5)
C10 N2 Ru1 N6 -92.9(6)
C6 N2 Ru1 N6 82.6(5)
C10 N2 Ru1 N4 2.4(7)
C6 N2 Ru1 N4 177.9(5)
C30 N6 Ru1 N1 83.0(6)
C26 N6 Ru1 N1 -101.0(5)
C30 N6 Ru1 N2 4.5(6)
C26 N6 Ru1 N2 -179.5(5)
C30 N6 Ru1 N4 -93.3(6)
C26 N6 Ru1 N4 82.7(5)
C30 N6 Ru1 N5 179.7(6)
C26 N6 Ru1 N5 -4.3(5)
C20 N4 Ru1 N3 -178.4(7)
C16 N4 Ru1 N3 3.5(6)
C20 N4 Ru1 N2 -87.1(7)
C16 N4 Ru1 N2 94.8(6)
C20 N4 Ru1 N6 8.3(7)
C16 N4 Ru1 N6 -169.8(6)
C20 N4 Ru1 N5 87.4(7)
C16 N4 Ru1 N5 -90.7(6)
C21 N5 Ru1 N3 7.3(7)
C25 N5 Ru1 N3 -170.6(5)
C21 N5 Ru1 N1 -90.0(7)
C25 N5 Ru1 N1 92.1(5)
C21 N5 Ru1 N6 -178.8(7)
C25 N5 Ru1 N6 3.3(5)
C21 N5 Ru1 N4 86.1(7)
C25 N5 Ru1 N4 -91.8(5)
